data_7000306
loop_
_publ_author_name
'Xiong, Yun'
'Yao, Shenglai'
'Driess, Matthias'

_publ_section_title
;
 Twice silicon-induced C--H activation and tautomerisation of a
 \b-diketiminato ligand and formation of new types of N-heterocyclic
 silanes
;
_journal_issue 3
_journal_name_full 'Dalton Transactions'
_journal_page_first 421
_journal_page_last 423
_journal_paper_doi 10.1039/b820285k
_journal_year 2009
_chemical_formula_sum 'C21 H24 Br2 N2 Si'
_chemical_formula_weight 492.33
_chemical_name_systematic
;
?
;
_space_group_IT_number 14
_symmetry_cell_setting monoclinic
_symmetry_space_group_name_Hall '-P 2yab'
_symmetry_space_group_name_H-M 'P 1 21/a 1'
_atom_sites_solution_hydrogens geom
_atom_sites_solution_primary direct
_atom_sites_solution_secondary difmap
_audit_creation_method
;
CrysAlis RED, Oxford Diffraction Ltd.,
Version 1.171.29.10 (release 13-04-2006 CrysAlis171 .NET)
(compiled Apr 13 2006,12:24:59)
;
_cell_angle_alpha 90.00
_cell_angle_beta 104.903(3)
_cell_angle_gamma 90.00
_cell_formula_units_Z 4
_cell_length_a 14.9450(4)
_cell_length_b 8.2720(2)
_cell_length_c 17.7852(4)
_cell_measurement_reflns_used 5635
_cell_measurement_temperature 150(2)
_cell_measurement_theta_max 28.7107
_cell_measurement_theta_min 2.9217
_cell_volume 2124.74(10)
_computing_cell_refinement
;
CrysAlis RED, Oxford Diffraction Ltd.,
Version 1.171.29.10 (release 13-04-2006 CrysAlis171 .NET)
(compiled Apr 13 2006,12:24:59)
;
_computing_data_collection
;
CrysAlis CCD, Oxford Diffraction Ltd.,
Version 1.171.29.10 (release 13-04-2006 CrysAlis171 .NET)
(compiled Apr 13 2006,12:24:59)
;
_computing_data_reduction
;
CrysAlis RED, Oxford Diffraction Ltd.,
Version 1.171.29.10 (release 13-04-2006 CrysAlis171 .NET)
(compiled Apr 13 2006,12:24:59)
;
_computing_publication_material 'SHELXL-97 (Sheldrick, 1997)'
_computing_structure_refinement 'SHELXL-97 (Sheldrick, 1997)'
_computing_structure_solution 'SHELXS-97 (Sheldrick, 1990)'
_diffrn_ambient_temperature 150(2)
_diffrn_measured_fraction_theta_full 0.998
_diffrn_measured_fraction_theta_max 0.998
_diffrn_measurement_device_type 'Oxford Diffraction Xcalibur S Sapphire'
_diffrn_measurement_method \w
_diffrn_radiation_monochromator graphite
_diffrn_radiation_source 'Enhance (Mo) X-ray Source'
_diffrn_radiation_type MoK\a
_diffrn_radiation_wavelength 0.71073
_diffrn_reflns_av_R_equivalents 0.0370
_diffrn_reflns_av_sigmaI/netI 0.0452
_diffrn_reflns_limit_h_max 17
_diffrn_reflns_limit_h_min -17
_diffrn_reflns_limit_k_max 7
_diffrn_reflns_limit_k_min -9
_diffrn_reflns_limit_l_max 18
_diffrn_reflns_limit_l_min -21
_diffrn_reflns_number 13787
_diffrn_reflns_theta_full 25.00
_diffrn_reflns_theta_max 25.00
_diffrn_reflns_theta_min 2.93
_exptl_absorpt_coefficient_mu 3.879
_exptl_absorpt_correction_T_max 0.750
_exptl_absorpt_correction_T_min 0.358
_exptl_absorpt_correction_type multi-scan
_exptl_absorpt_process_details
;
CrysAlis RED, Oxford Diffraction Ltd.,
Version 1.171.29.10 (release 13-04-2006 CrysAlis171 .NET)
(compiled Apr 13 2006,12:24:59)
Empirical absorption correction using spherical harmonics,
implemented in SCALE3 ABSPACK scaling algorithm.
;
_exptl_crystal_colour colourless
_exptl_crystal_density_diffrn 1.539
_exptl_crystal_density_method 'not measured'
_exptl_crystal_description rod
_exptl_crystal_F_000 992
_exptl_crystal_size_max 0.43
_exptl_crystal_size_mid 0.16
_exptl_crystal_size_min 0.08
_refine_diff_density_max 0.438
_refine_diff_density_min -0.400
_refine_diff_density_rms 0.071
_refine_ls_extinction_method none
_refine_ls_goodness_of_fit_ref 0.990
_refine_ls_hydrogen_treatment constr
_refine_ls_matrix_type full
_refine_ls_number_parameters 240
_refine_ls_number_reflns 3731
_refine_ls_number_restraints 0
_refine_ls_restrained_S_all 0.990
_refine_ls_R_factor_all 0.0565
_refine_ls_R_factor_gt 0.0305
_refine_ls_shift/su_max 0.008
_refine_ls_shift/su_mean 0.000
_refine_ls_structure_factor_coef Fsqd
_refine_ls_weighting_details 'calc w=1/[\s^2^(Fo^2^)+(0.0351P)^2^+0.0000P] where P=(Fo^2^+2Fc^2^)/3'
_refine_ls_weighting_scheme calc
_refine_ls_wR_factor_gt 0.0630
_refine_ls_wR_factor_ref 0.0708
_reflns_number_gt 2656
_reflns_number_total 3731
_reflns_threshold_expression >2sigma(I)
_cod_data_source_file b820285k.txt
_cod_data_source_block CCDC705079
_cod_original_cell_volume 2124.73(9)
_cod_original_sg_symbol_H-M P21/a
_cod_database_code 7000306

loop_
_symmetry_equiv_pos_as_xyz
'x, y, z'
'-x+1/2, y+1/2, -z'
'-x, -y, -z'
'x-1/2, -y-1/2, z'

loop_
_atom_site_label
_atom_site_type_symbol
_atom_site_fract_x
_atom_site_fract_y
_atom_site_fract_z
_atom_site_U_iso_or_equiv
_atom_site_adp_type
_atom_site_occupancy
_atom_site_symmetry_multiplicity
_atom_site_calc_flag
_atom_site_refinement_flags
_atom_site_disorder_assembly
_atom_site_disorder_group
Si1 Si 0.20271(6) 0.58350(11) 0.23187(5) 0.0187(2) Uani 1 1 d . . .
Br1 Br 0.16249(3) 0.40161(4) 0.137393(19) 0.03375(12) Uani 1 1 d . . .
Br2 Br 0.35648(2) 0.58292(5) 0.249717(19) 0.03318(12) Uani 1 1 d . . .
N1 N 0.15653(17) 0.7695(3) 0.20082(13) 0.0173(6) Uani 1 1 d . . .
N2 N 0.08605(18) 0.6222(3) 0.41115(14) 0.0234(7) Uani 1 1 d . . .
H2 H 0.0595 0.7013 0.4282 0.035 Uiso 1 1 calc R . .
C1 C 0.0838(2) 1.0298(4) 0.21802(19) 0.0320(9) Uani 1 1 d . . .
H1A H 0.0558 1.0828 0.2542 0.048 Uiso 1 1 calc R . .
H1B H 0.0398 1.0227 0.1682 0.048 Uiso 1 1 calc R . .
H1C H 0.1367 1.0906 0.2131 0.048 Uiso 1 1 calc R . .
C2 C 0.1136(2) 0.8641(4) 0.24674(17) 0.0195(7) Uani 1 1 d . . .
C3 C 0.0981(2) 0.8096(4) 0.31409(17) 0.0208(7) Uani 1 1 d . . .
H3 H 0.0717 0.8822 0.3421 0.031 Uiso 1 1 calc R . .
C4 C 0.1185(2) 0.6504(4) 0.34668(17) 0.0187(7) Uani 1 1 d . . .
C5 C 0.1674(2) 0.5378(4) 0.31757(17) 0.0221(8) Uani 1 1 d . . .
H5 H 0.1820 0.4386 0.3422 0.033 Uiso 1 1 calc R . .
C6 C 0.0928(2) 0.4734(4) 0.45186(18) 0.0228(8) Uani 1 1 d . . .
C7 C 0.0407(2) 0.3407(4) 0.41701(19) 0.0278(8) Uani 1 1 d . . .
C8 C 0.0484(3) 0.1981(4) 0.4590(2) 0.0337(9) Uani 1 1 d . . .
H8 H 0.0149 0.1076 0.4368 0.051 Uiso 1 1 calc R . .
C9 C 0.1057(3) 0.1890(5) 0.5337(2) 0.0380(10) Uani 1 1 d . . .
H9 H 0.1111 0.0920 0.5610 0.057 Uiso 1 1 calc R . .
C10 C 0.1542(2) 0.3222(5) 0.5676(2) 0.0331(9) Uani 1 1 d . . .
H10 H 0.1907 0.3155 0.6185 0.050 Uiso 1 1 calc R . .
C11 C 0.1500(2) 0.4662(4) 0.52754(19) 0.0251(8) Uani 1 1 d . . .
C12 C -0.0247(2) 0.3541(5) 0.33694(19) 0.0355(9) Uani 1 1 d . . .
H12A H 0.0103 0.3614 0.2988 0.053 Uiso 1 1 calc R . .
H12B H -0.0623 0.4490 0.3344 0.053 Uiso 1 1 calc R . .
H12C H -0.0638 0.2602 0.3268 0.053 Uiso 1 1 calc R . .
C13 C 0.2048(2) 0.6118(5) 0.56418(19) 0.0381(10) Uani 1 1 d . . .
H13A H 0.2428 0.6487 0.5316 0.057 Uiso 1 1 calc R . .
H13B H 0.2433 0.5830 0.6144 0.057 Uiso 1 1 calc R . .
H13C H 0.1631 0.6964 0.5699 0.057 Uiso 1 1 calc R . .
C14 C 0.1533(2) 0.8242(4) 0.12225(17) 0.0213(8) Uani 1 1 d . . .
C15 C 0.0755(2) 0.7843(4) 0.06265(18) 0.0265(8) Uani 1 1 d . . .
C16 C 0.0758(3) 0.8263(5) -0.01299(19) 0.0389(10) Uani 1 1 d . . .
H16 H 0.0259 0.7970 -0.0539 0.058 Uiso 1 1 calc R . .
C17 C 0.1482(3) 0.9102(5) -0.0282(2) 0.0412(10) Uani 1 1 d . . .
H17 H 0.1475 0.9354 -0.0793 0.062 Uiso 1 1 calc R . .
C18 C 0.2218(3) 0.9572(4) 0.0314(2) 0.0369(10) Uani 1 1 d . . .
H18 H 0.2696 1.0172 0.0204 0.055 Uiso 1 1 calc R . .
C19 C 0.2258(2) 0.9162(4) 0.10811(18) 0.0255(8) Uani 1 1 d . . .
C20 C -0.0085(2) 0.7015(5) 0.0777(2) 0.0373(10) Uani 1 1 d . . .
H20A H -0.0297 0.6190 0.0393 0.056 Uiso 1 1 calc R . .
H20B H -0.0568 0.7795 0.0747 0.056 Uiso 1 1 calc R . .
H20C H 0.0077 0.6535 0.1285 0.056 Uiso 1 1 calc R . .
C21 C 0.3051(2) 0.9776(4) 0.1722(2) 0.0363(9) Uani 1 1 d . . .
H21A H 0.2905 0.9647 0.2214 0.055 Uiso 1 1 calc R . .
H21B H 0.3153 1.0899 0.1637 0.055 Uiso 1 1 calc R . .
H21C H 0.3600 0.9173 0.1724 0.055 Uiso 1 1 calc R . .

loop_
_atom_site_aniso_label
_atom_site_aniso_U_11
_atom_site_aniso_U_22
_atom_site_aniso_U_33
_atom_site_aniso_U_23
_atom_site_aniso_U_13
_atom_site_aniso_U_12
Si1 0.0205(5) 0.0206(5) 0.0159(4) 0.0011(4) 0.0063(4) 0.0031(4)
Br1 0.0499(3) 0.0257(2) 0.0271(2) -0.00584(17) 0.01249(17) -0.00486(19)
Br2 0.0226(2) 0.0463(3) 0.0321(2) 0.00024(18) 0.00979(15) 0.00983(18)
N1 0.0188(15) 0.0166(15) 0.0163(13) 0.0013(11) 0.0043(11) 0.0026(12)
N2 0.0285(16) 0.0240(17) 0.0210(14) 0.0020(12) 0.0124(12) 0.0102(13)
C1 0.037(2) 0.023(2) 0.040(2) 0.0071(17) 0.0178(18) 0.0087(17)
C2 0.0152(17) 0.0193(19) 0.0226(17) 0.0001(14) 0.0022(14) -0.0007(14)
C3 0.0221(19) 0.0205(19) 0.0204(17) -0.0025(15) 0.0066(14) 0.0055(15)
C4 0.0176(18) 0.0212(19) 0.0172(17) 0.0007(14) 0.0040(14) -0.0015(14)
C5 0.0242(19) 0.0233(19) 0.0206(17) 0.0067(14) 0.0091(15) 0.0042(15)
C6 0.0218(19) 0.029(2) 0.0228(18) 0.0059(16) 0.0149(15) 0.0071(16)
C7 0.025(2) 0.037(2) 0.0265(19) 0.0000(17) 0.0156(16) 0.0056(17)
C8 0.034(2) 0.029(2) 0.046(2) 0.0014(18) 0.0247(19) 0.0003(17)
C9 0.037(2) 0.037(3) 0.048(2) 0.020(2) 0.024(2) 0.0120(19)
C10 0.026(2) 0.048(3) 0.029(2) 0.0166(19) 0.0130(16) 0.0093(19)
C11 0.0187(18) 0.034(2) 0.0273(19) 0.0056(16) 0.0146(15) 0.0063(16)
C12 0.033(2) 0.043(3) 0.033(2) -0.0087(18) 0.0129(17) -0.0054(18)
C13 0.028(2) 0.058(3) 0.0268(19) 0.0049(19) 0.0045(16) -0.006(2)
C14 0.0213(19) 0.0243(19) 0.0198(17) 0.0058(15) 0.0078(15) 0.0045(15)
C15 0.025(2) 0.030(2) 0.0247(19) 0.0091(16) 0.0067(16) 0.0044(16)
C16 0.038(2) 0.051(3) 0.023(2) 0.0118(18) 0.0008(17) 0.009(2)
C17 0.047(3) 0.055(3) 0.026(2) 0.019(2) 0.0161(19) 0.010(2)
C18 0.042(2) 0.037(2) 0.041(2) 0.0169(18) 0.026(2) 0.0060(19)
C19 0.0234(18) 0.024(2) 0.0310(19) 0.0019(16) 0.0100(15) 0.0034(16)
C20 0.024(2) 0.049(3) 0.033(2) 0.0066(19) -0.0041(16) -0.0052(18)
C21 0.031(2) 0.029(2) 0.051(2) 0.0020(19) 0.0141(19) -0.0061(18)

loop_
_atom_type_symbol
_atom_type_description
_atom_type_scat_dispersion_real
_atom_type_scat_dispersion_imag
_atom_type_scat_source
C C 0.0033 0.0016 'International Tables Vol C Tables 4.2.6.8 and 6.1.1.4'
H H 0.0000 0.0000 'International Tables Vol C Tables 4.2.6.8 and 6.1.1.4'
N N 0.0061 0.0033 'International Tables Vol C Tables 4.2.6.8 and 6.1.1.4'
Si Si 0.0817 0.0704 'International Tables Vol C Tables 4.2.6.8 and 6.1.1.4'
Br Br -0.2901 2.4595 'International Tables Vol C Tables 4.2.6.8 and 6.1.1.4'

loop_
_geom_angle_atom_site_label_1
_geom_angle_atom_site_label_2
_geom_angle_atom_site_label_3
_geom_angle
_geom_angle_site_symmetry_1
_geom_angle_site_symmetry_3
_geom_angle_publ_flag
N1 Si1 C5 106.41(14) . . ?
N1 Si1 Br1 110.82(9) . . ?
C5 Si1 Br1 115.00(11) . . ?
N1 Si1 Br2 111.14(9) . . ?
C5 Si1 Br2 113.50(11) . . ?
Br1 Si1 Br2 100.03(4) . . ?
C2 N1 C14 118.6(2) . . ?
C2 N1 Si1 121.3(2) . . ?
C14 N1 Si1 119.8(2) . . ?
C4 N2 C6 125.4(3) . . ?
C3 C2 N1 122.5(3) . . ?
C3 C2 C1 120.4(3) . . ?
N1 C2 C1 117.1(3) . . ?
C2 C3 C4 126.5(3) . . ?
C5 C4 N2 122.5(3) . . ?
C5 C4 C3 123.4(3) . . ?
N2 C4 C3 114.1(3) . . ?
C4 C5 Si1 119.1(2) . . ?
C7 C6 C11 121.8(3) . . ?
C7 C6 N2 119.8(3) . . ?
C11 C6 N2 118.3(3) . . ?
C8 C7 C6 118.1(3) . . ?
C8 C7 C12 121.0(3) . . ?
C6 C7 C12 120.9(3) . . ?
C7 C8 C9 120.6(4) . . ?
C10 C9 C8 120.3(3) . . ?
C9 C10 C11 121.1(3) . . ?
C10 C11 C6 118.0(3) . . ?
C10 C11 C13 121.2(3) . . ?
C6 C11 C13 120.8(3) . . ?
C15 C14 C19 121.6(3) . . ?
C15 C14 N1 118.1(3) . . ?
C19 C14 N1 120.3(3) . . ?
C16 C15 C14 117.8(3) . . ?
C16 C15 C20 119.5(3) . . ?
C14 C15 C20 122.6(3) . . ?
C17 C16 C15 121.1(3) . . ?
C16 C17 C18 120.5(3) . . ?
C17 C18 C19 120.7(3) . . ?
C18 C19 C14 118.0(3) . . ?
C18 C19 C21 119.1(3) . . ?
C14 C19 C21 122.9(3) . . ?

loop_
_geom_bond_atom_site_label_1
_geom_bond_atom_site_label_2
_geom_bond_distance
_geom_bond_site_symmetry_2
_geom_bond_publ_flag
Si1 N1 1.718(3) . ?
Si1 C5 1.777(3) . ?
Si1 Br1 2.2201(9) . ?
Si1 Br2 2.2375(9) . ?
N1 C2 1.401(4) . ?
N1 C14 1.458(4) . ?
N2 C4 1.375(4) . ?
N2 C6 1.418(4) . ?
C1 C2 1.490(4) . ?
C2 C3 1.354(4) . ?
C3 C4 1.439(4) . ?
C4 C5 1.365(4) . ?
C6 C7 1.396(5) . ?
C6 C11 1.398(4) . ?
C7 C8 1.385(5) . ?
C7 C12 1.510(5) . ?
C8 C9 1.385(5) . ?
C9 C10 1.372(5) . ?
C10 C11 1.381(5) . ?
C11 C13 1.507(5) . ?
C14 C15 1.396(4) . ?
C14 C19 1.399(4) . ?
C15 C16 1.390(4) . ?
C15 C20 1.513(4) . ?
C16 C17 1.370(5) . ?
C17 C18 1.374(5) . ?
C18 C19 1.393(4) . ?
C19 C21 1.506(4) . ?

loop_
_cod_related_entry_id
_cod_related_entry_database
_cod_related_entry_code
1 ChemSpider 30652569
